data_2019195
loop_
_publ_author_name
'Luck, Rudy L.'
'Olds, Travis A.'
'Zeller, Matthias'

_publ_section_title
;
 Bis{\m-2,2'-[(butane-2,3-diylidene)bis(azanylylidene)]dibenzenethiolato}dizinc(II)--dimethyl
 sulfoxide--methanol (2/0.18/0.82)
;
_journal_issue 10
_journal_name_full 'Acta Crystallographica Section C'
_journal_page_first 1116
_journal_page_last 1119
_journal_paper_doi 10.1107/S0108270113023524
_journal_volume 69
_journal_year 2013
_chemical_formula_iupac '[Zn2 (C16 H14 N2 S2)2]2, 0.18C2 H6 O S, 0.82C H4 O'
_chemical_formula_moiety '2(C32 H28 N4 S4 Zn2), 0.18(C2 H6 O S), 0.82(C H4 O)'
_chemical_formula_sum 'C65.18 H60.36 N8 O S8.18 Zn4'
_chemical_formula_weight 1495.4
_chemical_name_common
;Bis(diacetyl)bis(2-mercaptoanil)zinc(II)--dimethyl sulfoxide--methanol
(2/0.18/0.82)
;
_chemical_name_systematic
'Bis{\m-2,2'-[(butane-2,3-diylidene)bis(azanylylidene)]dibenzenethiolato}dizinc(II)--dimethyl sulfoxide--methanol (2/0.18/0.82)'
_space_group_IT_number 2
_symmetry_cell_setting triclinic
_symmetry_space_group_name_Hall '-P 1'
_symmetry_space_group_name_H-M 'P -1'
_atom_sites_solution_hydrogens mixed
_audit_creation_method 'WinGX routine CIF_UPDATE'
_cell_angle_alpha 92.254(5)
_cell_angle_beta 91.897(6)
_cell_angle_gamma 110.427(5)
_cell_formula_units_Z 2
_cell_length_a 11.757(4)
_cell_length_b 16.145(6)
_cell_length_c 17.376(6)
_cell_measurement_reflns_used 5099
_cell_measurement_temperature 100(2)
_cell_measurement_theta_max 28.2803
_cell_measurement_theta_min 2.1969
_cell_volume 3084.6(19)
_computing_cell_refinement '<i>SAINT</i> (Bruker, 2009)'
_computing_data_collection '<i>APEX2</i> (Bruker, 2009)'
_computing_data_reduction '<i>SADABS</i> (Bruker, 2008)'
_computing_molecular_graphics '<i>ORTEP-3 for Windows</i> (Farrugia, 2012)'
_computing_publication_material 'WinGX (Farrugia, 2012)'
_computing_structure_refinement '<i>SHELXL-2013</i> (Sheldrick, 2013)'
_computing_structure_solution '<i>SIR97</i> (Altomare <i>et al.</i>, 1999)'
_diffrn_ambient_temperature 100(2)
_diffrn_measured_fraction_theta_full 0.99
_diffrn_measured_fraction_theta_max 0.978
_diffrn_measurement_device_type 'Bruker SMART APEX CCD'
_diffrn_measurement_method '\w scans'
_diffrn_radiation_monochromator graphite
_diffrn_radiation_type MoK\a
_diffrn_radiation_wavelength 0.71069
_diffrn_reflns_av_R_equivalents 0.0667
_diffrn_reflns_limit_h_max 15
_diffrn_reflns_limit_h_min -15
_diffrn_reflns_limit_k_max 21
_diffrn_reflns_limit_k_min -21
_diffrn_reflns_limit_l_max 23
_diffrn_reflns_limit_l_min -23
_diffrn_reflns_number 37532
_diffrn_reflns_theta_full 28
_diffrn_reflns_theta_max 28.407
_diffrn_reflns_theta_min 1.739
_diffrn_standards_number 0
_exptl_absorpt_coefficient_mu 1.866
_exptl_absorpt_correction_T_max 0.746
_exptl_absorpt_correction_T_min 0.654
_exptl_absorpt_correction_type multi-scan
_exptl_absorpt_process_details '(SADABS; Bruker, 2008)'
_exptl_crystal_colour colorless
_exptl_crystal_density_diffrn 1.611
_exptl_crystal_description plate
_exptl_crystal_F_000 1532.7
_exptl_crystal_size_max 0.25
_exptl_crystal_size_mid 0.23
_exptl_crystal_size_min 0.01
_refine_diff_density_max 0.727
_refine_diff_density_min -0.813
_refine_ls_extinction_method none
_refine_ls_goodness_of_fit_ref 1.105
_refine_ls_hydrogen_treatment mixed
_refine_ls_matrix_type full
_refine_ls_number_parameters 814
_refine_ls_number_reflns 15164
_refine_ls_number_restraints 7
_refine_ls_restrained_S_all 1.105
_refine_ls_R_factor_all 0.1062
_refine_ls_R_factor_gt 0.0659
_refine_ls_shift/su_max 0.001
_refine_ls_shift/su_mean 0
_refine_ls_structure_factor_coef Fsqd
_refine_ls_weighting_details 'w=1/[\s^2^(Fo^2^)+12.0817P] where P=(Fo^2^+2Fc^2^)/3'
_refine_ls_weighting_scheme calc
_refine_ls_wR_factor_ref 0.1157
_reflns_number_gt 10524
_reflns_number_total 15164
_reflns_threshold_expression I>2\s(I)
_cod_data_source_file sk3509.cif
_cod_data_source_block I
_cod_database_code 2019195
_shelxl_version_number .2013

loop_
_symmetry_equiv_pos_as_xyz
'x, y, z'
'-x, -y, -z'

loop_
_atom_site_type_symbol
_atom_site_label
_atom_site_fract_x
_atom_site_fract_y
_atom_site_fract_z
_atom_site_U_iso_or_equiv
_atom_site_adp_type
_atom_site_calc_flag
_atom_site_occupancy
_atom_site_disorder_assembly
_atom_site_disorder_group
Zn Zn1 0.77100(5) 0.12340(4) 0.55796(3) 0.01389(12) Uani d 1 . .
Zn Zn2 0.97449(5) 0.32972(4) 0.59098(3) 0.01453(13) Uani d 1 . .
N N1 0.6854(4) 0.0531(3) 0.4533(2) 0.0137(8) Uani d 1 . .
N N2 0.6109(4) 0.1590(3) 0.5387(2) 0.0128(8) Uani d 1 . .
N N3 0.8779(4) 0.3881(3) 0.5159(2) 0.0137(8) Uani d 1 . .
N N4 0.9705(4) 0.4426(3) 0.6570(2) 0.0137(8) Uani d 1 . .
S S1 0.80927(12) -0.00491(8) 0.58078(7) 0.0170(3) Uani d 1 . .
S S2 0.80970(12) 0.22695(8) 0.66511(7) 0.0152(3) Uani d 1 . .
S S3 0.93968(12) 0.22249(8) 0.48562(7) 0.0150(2) Uani d 1 . .
S S4 1.16690(12) 0.36639(9) 0.64742(8) 0.0195(3) Uani d 1 . .
C C1 0.8038(5) -0.0362(3) 0.4821(3) 0.0164(10) Uani d 1 . .
C C2 0.8652(5) -0.0926(3) 0.4576(3) 0.0198(11) Uani d 1 . .
H H2 0.9088 -0.1133 0.4946 0.024 Uiso calc 1 . .
C C3 0.8629(5) -0.1186(4) 0.3795(3) 0.0258(13) Uani d 1 . .
H H3 0.9035 -0.1576 0.3638 0.031 Uiso calc 1 . .
C C4 0.8017(5) -0.0874(4) 0.3256(3) 0.0248(12) Uani d 1 . .
H H4 0.801 -0.1045 0.2726 0.03 Uiso calc 1 . .
C C5 0.7413(5) -0.0317(3) 0.3478(3) 0.0201(11) Uani d 1 . .
H H5 0.7021 -0.0089 0.3097 0.024 Uiso calc 1 . .
C C6 0.7370(4) -0.0084(3) 0.4257(3) 0.0150(10) Uani d 1 . .
C C7 0.5944(4) 0.0695(3) 0.4247(3) 0.0140(10) Uani d 1 . .
C C8 0.5121(5) 0.0234(3) 0.3568(3) 0.0174(11) Uani d 1 . .
H H8A 0.5406 0.0557 0.3105 0.026 Uiso calc 1 . .
H H8B 0.4293 0.0213 0.3658 0.026 Uiso calc 1 . .
H H8C 0.5125 -0.037 0.3496 0.026 Uiso calc 1 . .
C C9 0.5660(4) 0.1424(3) 0.4682(3) 0.0124(9) Uani d 1 . .
C C10 0.4964(5) 0.1880(3) 0.4247(3) 0.0163(10) Uani d 1 . .
H H10A 0.5168 0.1895 0.3705 0.024 Uiso calc 1 . .
H H10B 0.5172 0.2487 0.4466 0.024 Uiso calc 1 . .
H H10C 0.4091 0.156 0.4285 0.024 Uiso calc 1 . .
C C11 0.5911(5) 0.2222(3) 0.5909(3) 0.0133(10) Uani d 1 . .
C C12 0.4839(5) 0.2405(3) 0.5919(3) 0.0177(11) Uani d 1 . .
H H12 0.4188 0.2096 0.556 0.021 Uiso calc 1 . .
C C13 0.4701(5) 0.3026(3) 0.6440(3) 0.0194(11) Uani d 1 . .
H H13 0.3963 0.3143 0.6438 0.023 Uiso calc 1 . .
C C14 0.5652(5) 0.3482(3) 0.6970(3) 0.0177(11) Uani d 1 . .
H H14 0.5583 0.3937 0.7308 0.021 Uiso calc 1 . .
C C15 0.6695(5) 0.3272(3) 0.7004(3) 0.0169(11) Uani d 1 . .
H H15 0.7329 0.3578 0.7375 0.02 Uiso calc 1 . .
C C16 0.6840(5) 0.2614(3) 0.6501(3) 0.0148(10) Uani d 1 . .
C C17 0.8560(4) 0.2667(3) 0.4245(3) 0.0150(10) Uani d 1 . .
C C18 0.8134(4) 0.2240(3) 0.3520(3) 0.0159(10) Uani d 1 . .
H H18 0.8256 0.17 0.3393 0.019 Uiso calc 1 . .
C C19 0.7545(5) 0.2577(4) 0.2986(3) 0.0201(11) Uani d 1 . .
H H19 0.7256 0.2266 0.2502 0.024 Uiso calc 1 . .
C C20 0.7375(5) 0.3372(4) 0.3155(3) 0.0217(12) Uani d 1 . .
H H20 0.6997 0.3618 0.2781 0.026 Uiso calc 1 . .
C C21 0.7756(5) 0.3799(4) 0.3866(3) 0.0193(11) Uani d 1 . .
H H21 0.7638 0.4344 0.3978 0.023 Uiso calc 1 . .
C C22 0.8316(4) 0.3453(3) 0.4432(3) 0.0136(10) Uani d 1 . .
C C23 0.8361(4) 0.4416(3) 0.5533(3) 0.0151(10) Uani d 1 . .
C C24 0.7245(5) 0.4620(4) 0.5322(3) 0.0197(11) Uani d 1 . .
H H24A 0.7461 0.5128 0.4995 0.029 Uiso calc 1 . .
H H24B 0.6895 0.4761 0.5792 0.029 Uiso calc 1 . .
H H24C 0.6649 0.4105 0.5041 0.029 Uiso calc 1 . .
C C25 0.9080(4) 0.4853(3) 0.6267(3) 0.0147(10) Uani d 1 . .
C C26 0.9015(5) 0.5728(3) 0.6539(3) 0.0216(11) Uani d 1 . .
H H26A 0.8823 0.6025 0.6098 0.032 Uiso calc 1 . .
H H26B 0.9799 0.6099 0.6786 0.032 Uiso calc 1 . .
H H26C 0.8379 0.5633 0.6912 0.032 Uiso calc 1 . .
C C27 1.0491(5) 0.4672(3) 0.7237(3) 0.0163(10) Uani d 1 . .
C C28 1.0337(5) 0.5174(3) 0.7869(3) 0.0224(12) Uani d 1 . .
H H28 0.9673 0.538 0.7865 0.027 Uiso calc 1 . .
C C29 1.1155(5) 0.5374(3) 0.8506(3) 0.0230(12) Uani d 1 . .
H H29 1.1067 0.5733 0.8929 0.028 Uiso calc 1 . .
C C30 1.2102(5) 0.5045(3) 0.8521(3) 0.0228(12) Uani d 1 . .
H H30 1.2664 0.5187 0.8953 0.027 Uiso calc 1 . .
C C31 1.2232(5) 0.4513(3) 0.7910(3) 0.0202(11) Uani d 1 . .
H H31 1.2866 0.4275 0.7939 0.024 Uiso calc 1 . .
Zn Zn3 0.41800(6) 0.30363(4) 0.16001(3) 0.01718(13) Uani d 1 . .
Zn Zn4 0.57297(5) 0.18855(4) 0.07942(3) 0.01522(13) Uani d 1 . .
N N5 0.2625(4) 0.2490(3) 0.0825(2) 0.0175(9) Uani d 1 . .
N N6 0.2693(4) 0.2633(3) 0.2340(2) 0.0135(8) Uani d 1 . .
N N7 0.4144(4) 0.0818(3) 0.0343(2) 0.0145(9) Uani d 1 . .
N N8 0.6096(4) 0.1704(3) -0.0377(2) 0.0155(9) Uani d 1 . .
S S5 0.53022(12) 0.32299(9) 0.04626(7) 0.0178(3) Uani d 1 . .
S S6 0.48520(13) 0.42718(9) 0.24273(8) 0.0218(3) Uani d 1 . .
S S7 0.77557(12) 0.20710(9) 0.10127(7) 0.0172(3) Uani d 1 . .
S S8 0.46991(12) 0.17128(8) 0.19587(7) 0.0165(3) Uani d 1 . .
C C32 1.1447(5) 0.4317(3) 0.7248(3) 0.0162(10) Uani d 1 . .
C C33 0.4037(5) 0.2820(3) -0.0205(3) 0.0165(10) Uani d 1 . .
C C34 0.4249(5) 0.2865(3) -0.0992(3) 0.0204(11) Uani d 1 . .
H H34 0.5061 0.3052 -0.1151 0.024 Uiso calc 1 . .
C C35 0.3300(5) 0.2642(3) -0.1545(3) 0.0224(12) Uani d 1 . .
H H35 0.3463 0.2666 -0.2077 0.027 Uiso calc 1 . .
C C36 0.2114(5) 0.2384(4) -0.1320(3) 0.0253(12) Uani d 1 . .
H H36 0.1463 0.2257 -0.1696 0.03 Uiso calc 1 . .
C C37 0.1877(5) 0.2310(4) -0.0542(3) 0.0228(12) Uani d 1 . .
H H37 0.106 0.213 -0.0391 0.027 Uiso calc 1 . .
C C38 0.2821(5) 0.2497(3) 0.0022(3) 0.0170(11) Uani d 1 . .
C C39 0.1666(5) 0.2015(3) 0.1152(3) 0.0155(10) Uani d 1 . .
C C40 0.0580(5) 0.1277(4) 0.0798(3) 0.0211(11) Uani d 1 . .
H H40A -0.0076 0.1502 0.0682 0.032 Uiso calc 1 . .
H H40B 0.0305 0.0805 0.1161 0.032 Uiso calc 1 . .
H H40C 0.0803 0.1041 0.0321 0.032 Uiso calc 1 . .
C C41 0.1642(5) 0.2219(3) 0.2011(3) 0.0161(10) Uani d 1 . .
C C42 0.0443(5) 0.1980(4) 0.2372(3) 0.0234(12) Uani d 1 . .
H H42A -0.016 0.2056 0.2005 0.035 Uiso calc 1 . .
H H42B 0.052 0.2366 0.2836 0.035 Uiso calc 1 . .
H H42C 0.018 0.1362 0.2513 0.035 Uiso calc 1 . .
C C43 0.3002(4) 0.2968(3) 0.3113(3) 0.0143(10) Uani d 1 . .
C C44 0.2396(5) 0.2566(3) 0.3756(3) 0.0167(10) Uani d 1 . .
H H44 0.1707 0.2037 0.3689 0.02 Uiso calc 1 . .
C C45 0.2803(5) 0.2942(3) 0.4486(3) 0.0183(11) Uani d 1 . .
H H45 0.2379 0.2677 0.4921 0.022 Uiso calc 1 . .
C C46 0.3826(5) 0.3701(3) 0.4591(3) 0.0197(11) Uani d 1 . .
H H46 0.4101 0.3956 0.5096 0.024 Uiso calc 1 . .
C C47 0.4440(5) 0.4082(3) 0.3966(3) 0.0183(11) Uani d 1 . .
H H47 0.5155 0.4592 0.4045 0.022 Uiso calc 1 . .
C C48 0.4040(5) 0.3739(3) 0.3211(3) 0.0160(10) Uani d 1 . .
C C49 0.8146(5) 0.2436(3) 0.0087(3) 0.0154(10) Uani d 1 . .
C C50 0.9351(5) 0.2970(3) -0.0031(3) 0.0188(11) Uani d 1 . .
H H50 0.9937 0.3134 0.039 0.023 Uiso calc 1 . .
C C51 0.9688(5) 0.3259(4) -0.0757(3) 0.0230(12) Uani d 1 . .
H H51 1.0508 0.3617 -0.0829 0.028 Uiso calc 1 . .
C C52 0.8861(5) 0.3037(4) -0.1378(3) 0.0262(13) Uani d 1 . .
H H52 0.9106 0.3243 -0.1872 0.031 Uiso calc 1 . .
C C53 0.7669(5) 0.2512(4) -0.1275(3) 0.0212(11) Uani d 1 . .
H H53 0.7096 0.2363 -0.1702 0.025 Uiso calc 1 . .
C C54 0.7292(5) 0.2195(3) -0.0555(3) 0.0185(11) Uani d 1 . .
C C55 0.5228(5) 0.1159(3) -0.0802(3) 0.0160(10) Uani d 1 . .
C C56 0.5272(5) 0.0860(4) -0.1628(3) 0.0231(12) Uani d 1 . .
H H56A 0.4988 0.1224 -0.197 0.035 Uiso calc 1 . .
H H56B 0.4748 0.0239 -0.1713 0.035 Uiso calc 1 . .
H H56C 0.611 0.0924 -0.1739 0.035 Uiso calc 1 . .
C C57 0.4049(5) 0.0767(3) -0.0401(3) 0.0159(10) Uani d 1 . .
C C58 0.2908(5) 0.0402(3) -0.0902(3) 0.0191(11) Uani d 1 . .
H H58A 0.3007 0.0723 -0.1377 0.029 Uiso calc 1 . .
H H58B 0.223 0.047 -0.0627 0.029 Uiso calc 1 . .
H H58C 0.274 -0.0227 -0.1032 0.029 Uiso calc 1 . .
C C59 0.3217(5) 0.0453(3) 0.0852(3) 0.0145(10) Uani d 1 . .
C C60 0.2216(5) -0.0329(3) 0.0670(3) 0.0194(11) Uani d 1 . .
H H60 0.2116 -0.0603 0.0166 0.023 Uiso calc 1 . .
C C61 0.1376(5) -0.0706(4) 0.1212(3) 0.0229(12) Uani d 1 . .
H H61 0.0707 -0.1233 0.1076 0.028 Uiso calc 1 . .
C C62 0.1506(5) -0.0317(4) 0.1952(3) 0.0250(12) Uani d 1 . .
H H62 0.0917 -0.0569 0.2318 0.03 Uiso calc 1 . .
C C63 0.2497(5) 0.0441(3) 0.2157(3) 0.0198(11) Uani d 1 . .
H H63 0.2581 0.0706 0.2663 0.024 Uiso calc 1 . .
C C64 0.3386(5) 0.0823(3) 0.1617(3) 0.0167(10) Uani d 1 . .
C C1B 0.2468(16) 0.4851(11) 0.0939(8) 0.049(4) Uani d 0.819(7) A 1
H H1B1 0.1839 0.5102 0.0821 0.073 Uiso calc 0.819(7) A 1
H H1B2 0.238 0.4356 0.057 0.073 Uiso calc 0.819(7) A 1
H H1B3 0.3272 0.5307 0.0903 0.073 Uiso calc 0.819(7) A 1
O O1B 0.2346(7) 0.4548(6) 0.1692(5) 0.062(2) Uani d 0.819(7) A 1
H H1B 0.302(5) 0.453(7) 0.185(6) 0.093 Uiso d 0.819(7) A 1
O O1A 0.172(2) 0.3999(15) 0.1380(16) 0.062(2) Uani d 0.181(7) A 2
S S1A 0.2543(16) 0.4906(12) 0.1232(8) 0.036(4) Uani d 0.181(7) A 2
C C1A 0.357(3) 0.469(2) 0.0575(18) 0.054(10) Uani d 0.181(7) A 2
H H1A1 0.4382 0.4875 0.0824 0.08 Uiso calc 0.181(7) A 2
H H1A2 0.3587 0.5022 0.0112 0.08 Uiso calc 0.181(7) A 2
H H1A3 0.3285 0.4056 0.043 0.08 Uiso calc 0.181(7) A 2
C C2A 0.164(3) 0.523(2) 0.0528(16) 0.054(10) Uani d 0.181(7) A 2
H H2A1 0.125 0.4733 0.0154 0.08 Uiso calc 0.181(7) A 2
H H2A2 0.2169 0.5735 0.026 0.08 Uiso calc 0.181(7) A 2
H H2A3 0.1022 0.5398 0.0787 0.08 Uiso calc 0.181(7) A 2

loop_
_atom_site_aniso_label
_atom_site_aniso_U_11
_atom_site_aniso_U_22
_atom_site_aniso_U_33
_atom_site_aniso_U_12
_atom_site_aniso_U_13
_atom_site_aniso_U_23
Zn1 0.0144(3) 0.0116(3) 0.0150(3) 0.0040(2) 0.0000(2) -0.0006(2)
Zn2 0.0145(3) 0.0118(3) 0.0176(3) 0.0054(2) -0.0008(2) -0.0017(2)
N1 0.017(2) 0.0089(19) 0.0128(19) 0.0014(17) 0.0025(16) 0.0006(15)
N2 0.012(2) 0.0113(19) 0.0157(19) 0.0052(17) 0.0014(16) 0.0004(16)
N3 0.016(2) 0.011(2) 0.0141(19) 0.0043(17) 0.0009(16) 0.0045(16)
N4 0.010(2) 0.012(2) 0.020(2) 0.0045(17) 0.0024(16) -0.0012(16)
S1 0.0167(7) 0.0134(6) 0.0217(6) 0.0058(5) 0.0005(5) 0.0031(5)
S2 0.0169(7) 0.0163(6) 0.0134(5) 0.0069(5) 0.0012(5) 0.0006(5)
S3 0.0148(7) 0.0150(6) 0.0158(6) 0.0059(5) 0.0014(5) -0.0001(5)
S4 0.0139(7) 0.0202(7) 0.0247(7) 0.0073(5) -0.0027(5) -0.0050(5)
C1 0.016(3) 0.014(2) 0.018(2) 0.003(2) 0.006(2) 0.0001(19)
C2 0.017(3) 0.009(2) 0.033(3) 0.005(2) 0.004(2) 0.001(2)
C3 0.024(3) 0.018(3) 0.038(3) 0.012(2) 0.005(2) -0.008(2)
C4 0.024(3) 0.025(3) 0.026(3) 0.011(3) 0.002(2) -0.009(2)
C5 0.018(3) 0.020(3) 0.022(3) 0.006(2) -0.003(2) -0.003(2)
C6 0.012(3) 0.009(2) 0.021(2) 0.002(2) -0.0021(19) -0.0062(19)
C7 0.009(2) 0.015(2) 0.013(2) -0.001(2) -0.0011(18) -0.0011(19)
C8 0.014(3) 0.020(3) 0.016(2) 0.004(2) -0.0074(19) -0.001(2)
C9 0.009(2) 0.008(2) 0.019(2) -0.0003(19) 0.0053(18) 0.0038(18)
C10 0.014(3) 0.020(3) 0.016(2) 0.008(2) 0.0009(19) 0.000(2)
C11 0.017(3) 0.011(2) 0.012(2) 0.005(2) 0.0014(18) 0.0009(18)
C12 0.018(3) 0.016(3) 0.018(2) 0.006(2) 0.003(2) -0.001(2)
C13 0.019(3) 0.019(3) 0.023(3) 0.010(2) 0.008(2) 0.003(2)
C14 0.022(3) 0.014(2) 0.017(2) 0.007(2) 0.005(2) 0.0019(19)
C15 0.023(3) 0.016(2) 0.014(2) 0.010(2) 0.001(2) -0.0001(19)
C16 0.016(3) 0.013(2) 0.016(2) 0.004(2) 0.0063(19) 0.0015(19)
C17 0.013(3) 0.016(2) 0.013(2) 0.001(2) 0.0028(18) 0.0024(19)
C18 0.009(2) 0.017(3) 0.020(2) 0.002(2) 0.0048(19) 0.003(2)
C19 0.010(3) 0.031(3) 0.016(2) 0.003(2) 0.0022(19) 0.003(2)
C20 0.015(3) 0.028(3) 0.020(3) 0.003(2) 0.003(2) 0.013(2)
C21 0.015(3) 0.021(3) 0.024(3) 0.009(2) 0.002(2) 0.008(2)
C22 0.009(2) 0.014(2) 0.018(2) 0.003(2) -0.0004(18) 0.0037(19)
C23 0.010(2) 0.010(2) 0.026(3) 0.0034(19) 0.004(2) 0.0047(19)
C24 0.013(3) 0.023(3) 0.029(3) 0.012(2) 0.009(2) 0.005(2)
C25 0.012(3) 0.014(2) 0.021(2) 0.007(2) 0.0095(19) 0.0041(19)
C26 0.023(3) 0.017(3) 0.024(3) 0.006(2) 0.003(2) 0.000(2)
C27 0.015(3) 0.010(2) 0.020(2) -0.001(2) 0.004(2) -0.0004(19)
C28 0.025(3) 0.014(3) 0.024(3) 0.002(2) 0.003(2) -0.001(2)
C29 0.033(3) 0.010(2) 0.021(3) 0.001(2) 0.002(2) 0.000(2)
C30 0.019(3) 0.015(3) 0.024(3) -0.008(2) -0.004(2) 0.003(2)
C31 0.015(3) 0.016(3) 0.024(3) -0.001(2) -0.002(2) 0.006(2)
Zn3 0.0150(3) 0.0170(3) 0.0166(3) 0.0023(2) 0.0028(2) -0.0039(2)
Zn4 0.0135(3) 0.0171(3) 0.0125(3) 0.0025(2) 0.0006(2) -0.0024(2)
N5 0.017(2) 0.019(2) 0.018(2) 0.0082(19) 0.0001(17) -0.0036(17)
N6 0.017(2) 0.012(2) 0.0143(19) 0.0079(17) 0.0001(16) -0.0009(16)
N7 0.015(2) 0.013(2) 0.0140(19) 0.0027(17) -0.0001(16) -0.0010(16)
N8 0.019(2) 0.015(2) 0.0122(19) 0.0048(18) 0.0017(16) -0.0024(16)
S5 0.0155(7) 0.0172(6) 0.0173(6) 0.0017(5) 0.0025(5) -0.0013(5)
S6 0.0210(7) 0.0156(6) 0.0229(6) -0.0006(5) 0.0055(5) -0.0056(5)
S7 0.0150(7) 0.0220(7) 0.0135(6) 0.0050(5) 0.0014(5) -0.0004(5)
S8 0.0156(7) 0.0180(6) 0.0125(5) 0.0019(5) 0.0000(5) -0.0016(5)
C32 0.017(3) 0.013(2) 0.015(2) -0.001(2) 0.0004(19) 0.0005(19)
C33 0.015(3) 0.010(2) 0.023(3) 0.002(2) -0.001(2) -0.0027(19)
C34 0.021(3) 0.019(3) 0.020(3) 0.004(2) 0.007(2) 0.004(2)
C35 0.031(3) 0.021(3) 0.014(2) 0.007(2) 0.004(2) 0.003(2)
C36 0.031(3) 0.021(3) 0.021(3) 0.005(3) -0.005(2) -0.002(2)
C37 0.024(3) 0.022(3) 0.022(3) 0.009(2) 0.001(2) -0.003(2)
C38 0.019(3) 0.013(2) 0.018(2) 0.003(2) 0.004(2) -0.0007(19)
C39 0.014(3) 0.015(2) 0.017(2) 0.006(2) -0.0006(19) -0.0038(19)
C40 0.017(3) 0.024(3) 0.021(3) 0.006(2) -0.002(2) -0.002(2)
C41 0.011(3) 0.017(3) 0.016(2) 0.001(2) 0.0029(19) -0.0003(19)
C42 0.012(3) 0.036(3) 0.024(3) 0.009(2) 0.000(2) -0.001(2)
C43 0.011(2) 0.016(2) 0.016(2) 0.006(2) -0.0028(19) -0.0050(19)
C44 0.013(3) 0.016(2) 0.025(3) 0.010(2) -0.003(2) -0.001(2)
C45 0.018(3) 0.021(3) 0.021(3) 0.012(2) 0.005(2) 0.004(2)
C46 0.025(3) 0.018(3) 0.019(2) 0.013(2) -0.004(2) -0.004(2)
C47 0.018(3) 0.012(2) 0.025(3) 0.006(2) -0.003(2) 0.000(2)
C48 0.017(3) 0.014(2) 0.015(2) 0.005(2) 0.0006(19) -0.0073(19)
C49 0.015(3) 0.014(2) 0.017(2) 0.004(2) 0.0038(19) -0.0022(19)
C50 0.019(3) 0.018(3) 0.019(2) 0.005(2) 0.002(2) 0.001(2)
C51 0.021(3) 0.021(3) 0.027(3) 0.007(2) 0.007(2) 0.005(2)
C52 0.033(4) 0.022(3) 0.019(3) 0.003(3) 0.008(2) 0.008(2)
C53 0.025(3) 0.021(3) 0.019(3) 0.010(2) -0.001(2) 0.003(2)
C54 0.024(3) 0.019(3) 0.013(2) 0.008(2) 0.005(2) 0.001(2)
C55 0.019(3) 0.019(3) 0.011(2) 0.009(2) 0.0002(19) -0.0015(19)
C56 0.031(3) 0.027(3) 0.011(2) 0.009(3) 0.003(2) 0.000(2)
C57 0.015(3) 0.016(2) 0.016(2) 0.006(2) -0.0042(19) -0.0026(19)
C58 0.023(3) 0.018(3) 0.015(2) 0.006(2) -0.003(2) -0.001(2)
C59 0.014(3) 0.011(2) 0.016(2) 0.001(2) 0.0014(19) 0.0016(18)
C60 0.022(3) 0.018(3) 0.016(2) 0.005(2) -0.003(2) -0.004(2)
C61 0.014(3) 0.019(3) 0.029(3) -0.003(2) 0.002(2) 0.003(2)
C62 0.019(3) 0.020(3) 0.033(3) 0.001(2) 0.004(2) 0.007(2)
C63 0.017(3) 0.022(3) 0.019(2) 0.004(2) 0.006(2) 0.004(2)
C64 0.017(3) 0.013(2) 0.019(2) 0.003(2) 0.002(2) 0.0019(19)
C1B 0.050(7) 0.035(6) 0.053(10) 0.008(5) -0.012(8) -0.008(7)
O1B 0.052(5) 0.115(7) 0.043(4) 0.055(5) 0.019(3) 0.036(4)
O1A 0.052(5) 0.115(7) 0.043(4) 0.055(5) 0.019(3) 0.036(4)
S1A 0.031(7) 0.037(7) 0.038(10) 0.012(5) -0.001(7) -0.007(7)
C1A 0.09(3) 0.08(2) 0.025(13) 0.07(2) 0.012(14) 0.022(14)
C2A 0.09(3) 0.08(2) 0.025(13) 0.07(2) 0.012(14) 0.022(14)

loop_
_atom_type_symbol
_atom_type_description
_atom_type_scat_dispersion_real
_atom_type_scat_dispersion_imag
_atom_type_scat_source
C C 0.0033 0.0016 'International Tables Vol C Tables 4.2.6.8 and 6.1.1.4'
H H 0 0 'International Tables Vol C Tables 4.2.6.8 and 6.1.1.4'
N N 0.0061 0.0033 'International Tables Vol C Tables 4.2.6.8 and 6.1.1.4'
S S 0.1246 0.1234 'International Tables Vol C Tables 4.2.6.8 and 6.1.1.4'
Zn Zn 0.2839 1.4301 'International Tables Vol C Tables 4.2.6.8 and 6.1.1.4'
O O 0.0106 0.006 'International Tables Vol C Tables 4.2.6.8 and 6.1.1.4'

loop_
_geom_angle_atom_site_label_1
_geom_angle_atom_site_label_2
_geom_angle_atom_site_label_3
_geom_angle
_geom_angle_publ_flag
N1 Zn1 N2 74.85(15) yes
N1 Zn1 S1 83.74(12) yes
N2 Zn1 S1 136.24(11) yes
N1 Zn1 S2 157.93(12) yes
N2 Zn1 S2 83.41(11) yes
S1 Zn1 S2 115.47(5) yes
N1 Zn1 S3 90.45(11) yes
N2 Zn1 S3 108.88(11) yes
S1 Zn1 S3 109.00(5) yes
S2 Zn1 S3 93.03(5) yes
N4 Zn2 N3 76.04(16) yes
N4 Zn2 S4 84.31(12) yes
N3 Zn2 S4 137.85(12) yes
N4 Zn2 S3 159.75(12) yes
N3 Zn2 S3 83.72(11) yes
S4 Zn2 S3 111.68(5) yes
N4 Zn2 S2 92.08(12) yes
N3 Zn2 S2 103.25(12) yes
S4 Zn2 S2 114.53(6) yes
S3 Zn2 S2 92.22(5) yes
C7 N1 C6 128.5(4) ?
C7 N1 Zn1 117.7(3) ?
C6 N1 Zn1 113.8(3) ?
C9 N2 C11 123.9(4) ?
C9 N2 Zn1 113.4(3) ?
C11 N2 Zn1 118.7(3) ?
C23 N3 C22 125.1(4) ?
C23 N3 Zn2 112.1(3) ?
C22 N3 Zn2 118.8(3) ?
C25 N4 C27 128.0(4) ?
C25 N4 Zn2 116.0(3) ?
C27 N4 Zn2 115.5(3) ?
C1 S1 Zn1 93.75(18) ?
C16 S2 Zn1 98.49(16) ?
C16 S2 Zn2 104.77(17) ?
Zn1 S2 Zn2 87.36(5) yes
C17 S3 Zn2 97.14(17) ?
C17 S3 Zn1 99.37(17) ?
Zn2 S3 Zn1 87.31(5) yes
C32 S4 Zn2 95.79(18) ?
C2 C1 C6 118.0(4) ?
C2 C1 S1 119.5(4) ?
C6 C1 S1 122.5(4) ?
C3 C2 C1 121.0(5) ?
C3 C2 H2 119.5 ?
C1 C2 H2 119.5 ?
C4 C3 C2 119.7(5) ?
C4 C3 H3 120.1 ?
C2 C3 H3 120.1 ?
C3 C4 C5 120.6(5) ?
C3 C4 H4 119.7 ?
C5 C4 H4 119.7 ?
C4 C5 C6 120.7(5) ?
C4 C5 H5 119.6 ?
C6 C5 H5 119.6 ?
C5 C6 N1 124.6(5) ?
C5 C6 C1 119.8(4) ?
N1 C6 C1 114.9(4) ?
N1 C7 C8 128.0(4) ?
N1 C7 C9 114.5(4) ?
C8 C7 C9 117.5(4) ?
C7 C8 H8A 109.5 ?
C7 C8 H8B 109.5 ?
H8A C8 H8B 109.5 ?
C7 C8 H8C 109.5 ?
H8A C8 H8C 109.5 ?
H8B C8 H8C 109.5 ?
N2 C9 C10 128.5(4) ?
N2 C9 C7 114.5(4) ?
C10 C9 C7 116.9(4) ?
C9 C10 H10A 109.5 ?
C9 C10 H10B 109.5 ?
H10A C10 H10B 109.5 ?
C9 C10 H10C 109.5 ?
H10A C10 H10C 109.5 ?
H10B C10 H10C 109.5 ?
C12 C11 N2 124.1(4) ?
C12 C11 C16 119.4(4) ?
N2 C11 C16 116.2(4) ?
C13 C12 C11 121.4(5) ?
C13 C12 H12 119.3 ?
C11 C12 H12 119.3 ?
C12 C13 C14 119.6(5) ?
C12 C13 H13 120.2 ?
C14 C13 H13 120.2 ?
C15 C14 C13 120.0(5) ?
C15 C14 H14 120 ?
C13 C14 H14 120 ?
C14 C15 C16 121.6(5) ?
C14 C15 H15 119.2 ?
C16 C15 H15 119.2 ?
C15 C16 C11 117.4(5) ?
C15 C16 S2 119.6(4) ?
C11 C16 S2 122.9(4) ?
C18 C17 C22 117.6(5) ?
C18 C17 S3 118.5(4) ?
C22 C17 S3 124.0(4) ?
C19 C18 C17 122.1(5) ?
C19 C18 H18 118.9 ?
C17 C18 H18 118.9 ?
C18 C19 C20 119.9(5) ?
C18 C19 H19 120 ?
C20 C19 H19 120 ?
C21 C20 C19 119.6(5) ?
C21 C20 H20 120.2 ?
C19 C20 H20 120.2 ?
C20 C21 C22 121.7(5) ?
C20 C21 H21 119.2 ?
C22 C21 H21 119.2 ?
C21 C22 N3 124.3(4) ?
C21 C22 C17 119.0(4) ?
N3 C22 C17 116.4(4) ?
N3 C23 C24 127.0(5) ?
N3 C23 C25 115.1(4) ?
C24 C23 C25 117.9(4) ?
C23 C24 H24A 109.5 ?
C23 C24 H24B 109.5 ?
H24A C24 H24B 109.5 ?
C23 C24 H24C 109.5 ?
H24A C24 H24C 109.5 ?
H24B C24 H24C 109.5 ?
N4 C25 C26 128.1(5) ?
N4 C25 C23 114.4(4) ?
C26 C25 C23 117.4(4) ?
C25 C26 H26A 109.5 ?
C25 C26 H26B 109.5 ?
H26A C26 H26B 109.5 ?
C25 C26 H26C 109.5 ?
H26A C26 H26C 109.5 ?
H26B C26 H26C 109.5 ?
C28 C27 N4 124.4(5) ?
C28 C27 C32 120.7(5) ?
N4 C27 C32 114.8(4) ?
C27 C28 C29 120.1(5) ?
C27 C28 H28 119.9 ?
C29 C28 H28 119.9 ?
C30 C29 C28 119.8(5) ?
C30 C29 H29 120.1 ?
C28 C29 H29 120.1 ?
C31 C30 C29 120.6(5) ?
C31 C30 H30 119.7 ?
C29 C30 H30 119.7 ?
C30 C31 C32 121.3(5) ?
C30 C31 H31 119.3 ?
C32 C31 H31 119.3 ?
N5 Zn3 N6 76.04(16) yes
N5 Zn3 S6 133.08(12) yes
N6 Zn3 S6 83.58(11) yes
N5 Zn3 S5 84.75(12) yes
N6 Zn3 S5 160.63(11) yes
S6 Zn3 S5 112.05(5) yes
N5 Zn3 S8 103.73(12) yes
N6 Zn3 S8 88.98(11) yes
S6 Zn3 S8 117.84(6) yes
S5 Zn3 S8 93.23(5) yes
N8 Zn4 N7 76.02(16) yes
N8 Zn4 S7 83.59(12) yes
N7 Zn4 S7 134.94(12) yes
N8 Zn4 S8 160.73(12) yes
N7 Zn4 S8 84.74(11) yes
S7 Zn4 S8 111.50(5) yes
N8 Zn4 S5 89.08(12) yes
N7 Zn4 S5 103.73(12) yes
S7 Zn4 S5 115.80(5) yes
S8 Zn4 S5 94.51(5) yes
C39 N5 C38 126.7(4) ?
C39 N5 Zn3 113.6(3) ?
C38 N5 Zn3 117.5(3) ?
C41 N6 C43 129.3(4) ?
C41 N6 Zn3 116.2(3) ?
C43 N6 Zn3 113.8(3) ?
C57 N7 C59 127.3(4) ?
C57 N7 Zn4 112.7(3) ?
C59 N7 Zn4 117.3(3) ?
C55 N8 C54 130.0(4) ?
C55 N8 Zn4 116.5(3) ?
C54 N8 Zn4 113.4(3) ?
C33 S5 Zn3 96.89(17) ?
C33 S5 Zn4 103.54(17) ?
Zn3 S5 Zn4 86.33(5) yes
C48 S6 Zn3 94.82(16) ?
C49 S7 Zn4 93.55(18) ?
C64 S8 Zn4 96.85(17) ?
C64 S8 Zn3 102.24(18) ?
Zn4 S8 Zn3 85.82(5) yes
C31 C32 C27 117.4(5) ?
C31 C32 S4 119.9(4) ?
C27 C32 S4 122.7(4) ?
C34 C33 C38 118.6(5) ?
C34 C33 S5 118.3(4) ?
C38 C33 S5 123.0(4) ?
C35 C34 C33 121.5(5) ?
C35 C34 H34 119.3 ?
C33 C34 H34 119.3 ?
C36 C35 C34 119.8(5) ?
C36 C35 H35 120.1 ?
C34 C35 H35 120.1 ?
C35 C36 C37 119.9(5) ?
C35 C36 H36 120.1 ?
C37 C36 H36 120.1 ?
C36 C37 C38 121.0(5) ?
C36 C37 H37 119.5 ?
C38 C37 H37 119.5 ?
C37 C38 C33 119.0(5) ?
C37 C38 N5 122.7(5) ?
C33 C38 N5 117.7(4) ?
N5 C39 C40 128.5(4) ?
N5 C39 C41 115.5(4) ?
C40 C39 C41 116.0(4) ?
C39 C40 H40A 109.5 ?
C39 C40 H40B 109.5 ?
H40A C40 H40B 109.5 ?
C39 C40 H40C 109.5 ?
H40A C40 H40C 109.5 ?
H40B C40 H40C 109.5 ?
N6 C41 C42 127.0(4) ?
N6 C41 C39 114.1(4) ?
C42 C41 C39 118.8(4) ?
C41 C42 H42A 109.5 ?
C41 C42 H42B 109.5 ?
H42A C42 H42B 109.5 ?
C41 C42 H42C 109.5 ?
H42A C42 H42C 109.5 ?
H42B C42 H42C 109.5 ?
C44 C43 C48 120.3(4) ?
C44 C43 N6 124.9(4) ?
C48 C43 N6 114.7(4) ?
C45 C44 C43 119.8(5) ?
C45 C44 H44 120.1 ?
C43 C44 H44 120.1 ?
C44 C45 C46 120.5(5) ?
C44 C45 H45 119.7 ?
C46 C45 H45 119.7 ?
C47 C46 C45 119.9(5) ?
C47 C46 H46 120.1 ?
C45 C46 H46 120.1 ?
C46 C47 C48 121.6(5) ?
C46 C47 H47 119.2 ?
C48 C47 H47 119.2 ?
C47 C48 C43 117.9(5) ?
C47 C48 S6 119.6(4) ?
C43 C48 S6 122.5(4) ?
C50 C49 C54 118.5(5) ?
C50 C49 S7 119.0(4) ?
C54 C49 S7 122.5(4) ?
C51 C50 C49 120.3(5) ?
C51 C50 H50 119.9 ?
C49 C50 H50 119.9 ?
C52 C51 C50 121.3(5) ?
C52 C51 H51 119.3 ?
C50 C51 H51 119.3 ?
C51 C52 C53 119.4(5) ?
C51 C52 H52 120.3 ?
C53 C52 H52 120.3 ?
C52 C53 C54 121.2(5) ?
C52 C53 H53 119.4 ?
C54 C53 H53 119.4 ?
C53 C54 N8 125.9(5) ?
C53 C54 C49 119.3(5) ?
N8 C54 C49 114.7(4) ?
N8 C55 C56 127.3(5) ?
N8 C55 C57 114.4(4) ?
C56 C55 C57 118.3(4) ?
C55 C56 H56A 109.5 ?
C55 C56 H56B 109.5 ?
H56A C56 H56B 109.5 ?
C55 C56 H56C 109.5 ?
H56A C56 H56C 109.5 ?
H56B C56 H56C 109.5 ?
N7 C57 C58 127.3(5) ?
N7 C57 C55 115.7(4) ?
C58 C57 C55 117.0(4) ?
C57 C58 H58A 109.5 ?
C57 C58 H58B 109.5 ?
H58A C58 H58B 109.5 ?
C57 C58 H58C 109.5 ?
H58A C58 H58C 109.5 ?
H58B C58 H58C 109.5 ?
N7 C59 C60 123.2(4) ?
N7 C59 C64 117.8(4) ?
C60 C59 C64 118.5(4) ?
C61 C60 C59 121.2(5) ?
C61 C60 H60 119.4 ?
C59 C60 H60 119.4 ?
C60 C61 C62 120.3(5) ?
C60 C61 H61 119.9 ?
C62 C61 H61 119.9 ?
C63 C62 C61 120.0(5) ?
C63 C62 H62 120 ?
C61 C62 H62 120 ?
C62 C63 C64 120.6(5) ?
C62 C63 H63 119.7 ?
C64 C63 H63 119.7 ?
C59 C64 C63 119.2(5) ?
C59 C64 S8 123.3(4) ?
C63 C64 S8 117.4(4) ?
O1B C1B H1B1 109.5 ?
O1B C1B H1B2 109.5 ?
H1B1 C1B H1B2 109.5 ?
O1B C1B H1B3 109.5 ?
H1B1 C1B H1B3 109.5 ?
H1B2 C1B H1B3 109.5 ?
C1B O1B H1B 108(7) ?
O1A S1A C1A 101.9(8) ?
O1A S1A C2A 101.5(8) ?
C1A S1A C2A 96.9(19) ?
S1A C1A H1A1 109.5 ?
S1A C1A H1A2 109.5 ?
H1A1 C1A H1A2 109.5 ?
S1A C1A H1A3 109.5 ?
H1A1 C1A H1A3 109.5 ?
H1A2 C1A H1A3 109.5 ?
S1A C2A H2A1 109.5 ?
S1A C2A H2A2 109.5 ?
H2A1 C2A H2A2 109.5 ?
S1A C2A H2A3 109.5 ?
H2A1 C2A H2A3 109.5 ?
H2A2 C2A H2A3 109.5 ?

loop_
_geom_bond_atom_site_label_1
_geom_bond_atom_site_label_2
_geom_bond_distance
_geom_bond_publ_flag
Zn1 N1 2.128(4) yes
Zn1 N2 2.171(4) yes
Zn1 S1 2.3139(16) yes
Zn1 S2 2.3742(14) yes
Zn1 S3 2.4861(15) yes
Zn2 N4 2.130(4) yes
Zn2 N3 2.151(4) yes
Zn2 S4 2.3027(16) yes
Zn2 S3 2.3922(15) yes
Zn2 S2 2.5011(15) yes
N1 C7 1.278(6) ?
N1 C6 1.410(6) ?
N2 C9 1.299(6) ?
N2 C11 1.422(6) ?
N3 C23 1.298(6) ?
N3 C22 1.412(6) ?
N4 C25 1.284(6) ?
N4 C27 1.412(6) ?
S1 C1 1.761(5) ?
S2 C16 1.766(5) ?
S3 C17 1.756(5) ?
S4 C32 1.759(5) ?
C1 C2 1.406(7) ?
C1 C6 1.419(7) ?
C2 C3 1.402(7) ?
C2 H2 0.95 ?
C3 C4 1.377(8) ?
C3 H3 0.95 ?
C4 C5 1.378(7) ?
C4 H4 0.95 ?
C5 C6 1.397(7) ?
C5 H5 0.95 ?
C7 C8 1.496(6) ?
C7 C9 1.512(6) ?
C8 H8A 0.98 ?
C8 H8B 0.98 ?
C8 H8C 0.98 ?
C9 C10 1.486(7) ?
C10 H10A 0.98 ?
C10 H10B 0.98 ?
C10 H10C 0.98 ?
C11 C12 1.393(7) ?
C11 C16 1.430(7) ?
C12 C13 1.379(6) ?
C12 H12 0.95 ?
C13 C14 1.394(7) ?
C13 H13 0.95 ?
C14 C15 1.382(7) ?
C14 H14 0.95 ?
C15 C16 1.408(6) ?
C15 H15 0.95 ?
C17 C18 1.401(6) ?
C17 C22 1.423(7) ?
C18 C19 1.379(7) ?
C18 H18 0.95 ?
C19 C20 1.387(8) ?
C19 H19 0.95 ?
C20 C21 1.373(7) ?
C20 H20 0.95 ?
C21 C22 1.404(7) ?
C21 H21 0.95 ?
C23 C24 1.498(7) ?
C23 C25 1.510(7) ?
C24 H24A 0.98 ?
C24 H24B 0.98 ?
C24 H24C 0.98 ?
C25 C26 1.501(6) ?
C26 H26A 0.98 ?
C26 H26B 0.98 ?
C26 H26C 0.98 ?
C27 C28 1.393(7) ?
C27 C32 1.428(7) ?
C28 C29 1.393(8) ?
C28 H28 0.95 ?
C29 C30 1.390(8) ?
C29 H29 0.95 ?
C30 C31 1.386(7) ?
C30 H30 0.95 ?
C31 C32 1.404(7) ?
C31 H31 0.95 ?
Zn3 N5 2.134(4) yes
Zn3 N6 2.134(4) yes
Zn3 S6 2.2952(15) yes
Zn3 S5 2.3831(15) yes
Zn3 S8 2.5133(17) yes
Zn4 N8 2.125(4) yes
Zn4 N7 2.148(4) yes
Zn4 S7 2.3111(16) yes
Zn4 S8 2.3689(15) yes
Zn4 S5 2.4773(17) yes
N5 C39 1.286(6) ?
N5 C38 1.423(6) ?
N6 C41 1.282(6) ?
N6 C43 1.415(6) ?
N7 C57 1.291(6) ?
N7 C59 1.405(6) ?
N8 C55 1.279(6) ?
N8 C54 1.404(7) ?
S5 C33 1.770(5) ?
S6 C48 1.763(5) ?
S7 C49 1.755(5) ?
S8 C64 1.767(5) ?
C33 C34 1.398(7) ?
C33 C38 1.415(7) ?
C34 C35 1.385(7) ?
C34 H34 0.95 ?
C35 C36 1.383(8) ?
C35 H35 0.95 ?
C36 C37 1.391(7) ?
C36 H36 0.95 ?
C37 C38 1.398(7) ?
C37 H37 0.95 ?
C39 C40 1.502(7) ?
C39 C41 1.519(6) ?
C40 H40A 0.98 ?
C40 H40B 0.98 ?
C40 H40C 0.98 ?
C41 C42 1.493(7) ?
C42 H42A 0.98 ?
C42 H42B 0.98 ?
C42 H42C 0.98 ?
C43 C44 1.401(7) ?
C43 C48 1.406(7) ?
C44 C45 1.381(7) ?
C44 H44 0.95 ?
C45 C46 1.386(7) ?
C45 H45 0.95 ?
C46 C47 1.370(7) ?
C46 H46 0.95 ?
C47 C48 1.403(7) ?
C47 H47 0.95 ?
C49 C50 1.405(7) ?
C49 C54 1.422(7) ?
C50 C51 1.385(7) ?
C50 H50 0.95 ?
C51 C52 1.376(8) ?
C51 H51 0.95 ?
C52 C53 1.383(8) ?
C52 H52 0.95 ?
C53 C54 1.396(7) ?
C53 H53 0.95 ?
C55 C56 1.503(6) ?
C55 C57 1.515(7) ?
C56 H56A 0.98 ?
C56 H56B 0.98 ?
C56 H56C 0.98 ?
C57 C58 1.495(7) ?
C58 H58A 0.98 ?
C58 H58B 0.98 ?
C58 H58C 0.98 ?
C59 C60 1.409(7) ?
C59 C64 1.414(6) ?
C60 C61 1.386(7) ?
C60 H60 0.95 ?
C61 C62 1.389(7) ?
C61 H61 0.95 ?
C62 C63 1.387(7) ?
C62 H62 0.95 ?
C63 C64 1.419(7) ?
C63 H63 0.95 ?
C1B O1B 1.408(14) ?
C1B H1B1 0.98 ?
C1B H1B2 0.98 ?
C1B H1B3 0.98 ?
O1B H1B 0.850(15) ?
O1A S1A 1.484(10) ?
S1A C1A 1.795(10) ?
S1A C2A 1.799(10) ?
C1A H1A1 0.98 ?
C1A H1A2 0.98 ?
C1A H1A3 0.98 ?
C2A H2A1 0.98 ?
C2A H2A2 0.98 ?
C2A H2A3 0.98 ?

loop_
_geom_hbond_atom_site_label_D
_geom_hbond_atom_site_label_H
_geom_hbond_atom_site_label_A
_geom_hbond_site_symmetry_A
_geom_hbond_distance_DH
_geom_hbond_distance_HA
_geom_hbond_distance_DA
_geom_hbond_angle_DHA
O1B H1B S6 . 0.850(15) 2.507(10) 3.350(7) 172(9)
C26 H26C O1B 2_666 0.98 2.59 3.484(9) 151
C28 H28 O1B 2_666 0.95 2.56 3.444(9) 155
C28 H28 O1A 2_666 0.95 2.57 3.42(3) 149
C50 H50 O1A 1_655 0.95 2.62 3.54(3) 165
C28 H28 S1A 2_666 0.95 2.99 3.740(18) 137
C8 H8B S1 2_656 0.98 2.91 3.880(5) 170
C10 H10C S1 2_656 0.98 2.85 3.768(5) 156
C63 H63 S1 2_656 0.95 2.93 3.663(5) 135
C2 H2 S3 2_756 0.95 2.93 3.742(6) 144
C42 H42A S7 1_455 0.98 2.96 3.929(6) 172
C58 H58C S7 2_655 0.98 2.83 3.787(5) 166

loop_
_geom_torsion_atom_site_label_1
_geom_torsion_atom_site_label_2
_geom_torsion_atom_site_label_3
_geom_torsion_atom_site_label_4
_geom_torsion
Zn1 S1 C1 C2 155.8(4)
Zn1 S1 C1 C6 -25.7(4)
C6 C1 C2 C3 1.6(8)
S1 C1 C2 C3 -179.8(4)
C1 C2 C3 C4 1.2(8)
C2 C3 C4 C5 -0.8(9)
C3 C4 C5 C6 -2.4(9)
C4 C5 C6 N1 175.0(5)
C4 C5 C6 C1 5.2(8)
C7 N1 C6 C5 33.0(8)
Zn1 N1 C6 C5 -148.8(4)
C7 N1 C6 C1 -156.8(5)
Zn1 N1 C6 C1 21.4(5)
C2 C1 C6 C5 -4.7(7)
S1 C1 C6 C5 176.7(4)
C2 C1 C6 N1 -175.5(4)
S1 C1 C6 N1 6.0(6)
C6 N1 C7 C8 4.6(9)
Zn1 N1 C7 C8 -173.6(4)
C6 N1 C7 C9 -178.0(4)
Zn1 N1 C7 C9 3.8(5)
C11 N2 C9 C10 5.8(8)
Zn1 N2 C9 C10 -151.6(4)
C11 N2 C9 C7 -177.2(4)
Zn1 N2 C9 C7 25.4(5)
N1 C7 C9 N2 -20.0(6)
C8 C7 C9 N2 157.7(4)
N1 C7 C9 C10 157.4(4)
C8 C7 C9 C10 -24.9(6)
C9 N2 C11 C12 33.9(7)
Zn1 N2 C11 C12 -169.8(4)
C9 N2 C11 C16 -152.6(5)
Zn1 N2 C11 C16 3.7(6)
N2 C11 C12 C13 -180.0(5)
C16 C11 C12 C13 6.7(8)
C11 C12 C13 C14 -0.1(8)
C12 C13 C14 C15 -4.1(8)
C13 C14 C15 C16 1.4(8)
C14 C15 C16 C11 5.2(7)
C14 C15 C16 S2 -171.6(4)
C12 C11 C16 C15 -9.1(7)
N2 C11 C16 C15 177.1(4)
C12 C11 C16 S2 167.6(4)
N2 C11 C16 S2 -6.2(6)
Zn1 S2 C16 C15 -178.3(4)
Zn2 S2 C16 C15 -88.8(4)
Zn1 S2 C16 C11 5.1(4)
Zn2 S2 C16 C11 94.6(4)
Zn2 S3 C17 C18 -180.0(4)
Zn1 S3 C17 C18 -91.5(4)
Zn2 S3 C17 C22 2.0(4)
Zn1 S3 C17 C22 90.5(4)
C22 C17 C18 C19 2.7(7)
S3 C17 C18 C19 -175.4(4)
C17 C18 C19 C20 1.0(8)
C18 C19 C20 C21 -2.4(8)
C19 C20 C21 C22 -0.1(8)
C20 C21 C22 N3 176.9(5)
C20 C21 C22 C17 3.9(8)
C23 N3 C22 C21 29.6(8)
Zn2 N3 C22 C21 -174.7(4)
C23 N3 C22 C17 -157.3(5)
Zn2 N3 C22 C17 -1.6(6)
C18 C17 C22 C21 -5.1(7)
S3 C17 C22 C21 172.9(4)
C18 C17 C22 N3 -178.6(4)
S3 C17 C22 N3 -0.6(6)
C22 N3 C23 C24 6.8(8)
Zn2 N3 C23 C24 -150.3(4)
C22 N3 C23 C25 -174.8(4)
Zn2 N3 C23 C25 28.1(5)
C27 N4 C25 C26 0.0(8)
Zn2 N4 C25 C26 -171.2(4)
C27 N4 C25 C23 177.9(4)
Zn2 N4 C25 C23 6.7(5)
N3 C23 C25 N4 -24.0(6)
C24 C23 C25 N4 154.5(5)
N3 C23 C25 C26 154.1(5)
C24 C23 C25 C26 -27.3(6)
C25 N4 C27 C28 31.0(8)
Zn2 N4 C27 C28 -157.7(4)
C25 N4 C27 C32 -152.9(5)
Zn2 N4 C27 C32 18.4(5)
N4 C27 C28 C29 179.2(5)
C32 C27 C28 C29 3.3(8)
C27 C28 C29 C30 -2.2(8)
C28 C29 C30 C31 -0.6(8)
C29 C30 C31 C32 2.5(8)
C30 C31 C32 C27 -1.4(7)
C30 C31 C32 S4 178.2(4)
C28 C27 C32 C31 -1.5(7)
N4 C27 C32 C31 -177.8(4)
C28 C27 C32 S4 178.9(4)
N4 C27 C32 S4 2.7(6)
Zn2 S4 C32 C31 161.6(4)
Zn2 S4 C32 C27 -18.9(4)
Zn3 S5 C33 C34 175.2(4)
Zn4 S5 C33 C34 -96.9(4)
Zn3 S5 C33 C38 -1.1(4)
Zn4 S5 C33 C38 86.7(4)
C38 C33 C34 C35 3.2(8)
S5 C33 C34 C35 -173.3(4)
C33 C34 C35 C36 1.2(8)
C34 C35 C36 C37 -2.9(8)
C35 C36 C37 C38 0.3(8)
C36 C37 C38 C33 4.1(8)
C36 C37 C38 N5 175.5(5)
C34 C33 C38 C37 -5.7(7)
S5 C33 C38 C37 170.6(4)
C34 C33 C38 N5 -177.6(5)
S5 C33 C38 N5 -1.3(7)
C39 N5 C38 C37 29.5(8)
Zn3 N5 C38 C37 -168.1(4)
C39 N5 C38 C33 -159.0(5)
Zn3 N5 C38 C33 3.4(6)
C38 N5 C39 C40 8.2(9)
Zn3 N5 C39 C40 -154.9(4)
C38 N5 C39 C41 -173.1(5)
Zn3 N5 C39 C41 23.9(5)
C43 N6 C41 C42 0.0(9)
Zn3 N6 C41 C42 -170.6(4)
C43 N6 C41 C39 176.1(4)
Zn3 N6 C41 C39 5.4(6)
N5 C39 C41 N6 -20.0(7)
C40 C39 C41 N6 158.9(5)
N5 C39 C41 C42 156.4(5)
C40 C39 C41 C42 -24.7(7)
C41 N6 C43 C44 35.5(8)
Zn3 N6 C43 C44 -153.7(4)
C41 N6 C43 C48 -148.0(5)
Zn3 N6 C43 C48 22.8(5)
C48 C43 C44 C45 1.6(7)
N6 C43 C44 C45 178.0(4)
C43 C44 C45 C46 -1.7(7)
C44 C45 C46 C47 -0.1(8)
C45 C46 C47 C48 1.9(8)
C46 C47 C48 C43 -1.9(8)
C46 C47 C48 S6 178.8(4)
C44 C43 C48 C47 0.1(7)
N6 C43 C48 C47 -176.6(4)
C44 C43 C48 S6 179.4(4)
N6 C43 C48 S6 2.7(6)
Zn3 S6 C48 C47 156.4(4)
Zn3 S6 C48 C43 -22.9(4)
Zn4 S7 C49 C50 155.6(4)
Zn4 S7 C49 C54 -25.8(4)
C54 C49 C50 C51 0.5(7)
S7 C49 C50 C51 179.2(4)
C49 C50 C51 C52 0.3(8)
C50 C51 C52 C53 -0.3(8)
C51 C52 C53 C54 -0.6(8)
C52 C53 C54 N8 176.0(5)
C52 C53 C54 C49 1.5(8)
C55 N8 C54 C53 30.6(9)
Zn4 N8 C54 C53 -151.5(4)
C55 N8 C54 C49 -154.7(5)
Zn4 N8 C54 C49 23.2(5)
C50 C49 C54 C53 -1.4(7)
S7 C49 C54 C53 180.0(4)
C50 C49 C54 N8 -176.5(4)
S7 C49 C54 N8 4.9(6)
C54 N8 C55 C56 2.7(9)
Zn4 N8 C55 C56 -175.1(4)
C54 N8 C55 C57 -179.1(5)
Zn4 N8 C55 C57 3.1(6)
C59 N7 C57 C58 7.9(8)
Zn4 N7 C57 C58 -152.6(4)
C59 N7 C57 C55 -174.9(4)
Zn4 N7 C57 C55 24.6(5)
N8 C55 C57 N7 -19.1(7)
C56 C55 C57 N7 159.2(5)
N8 C55 C57 C58 158.4(5)
C56 C55 C57 C58 -23.3(7)
C57 N7 C59 C60 30.2(8)
Zn4 N7 C59 C60 -170.2(4)
C57 N7 C59 C64 -158.6(5)
Zn4 N7 C59 C64 1.0(6)
N7 C59 C60 C61 174.6(5)
C64 C59 C60 C61 3.4(8)
C59 C60 C61 C62 -0.1(9)
C60 C61 C62 C63 -1.5(9)
C61 C62 C63 C64 -0.3(8)
N7 C59 C64 C63 -176.8(5)
C60 C59 C64 C63 -5.1(8)
N7 C59 C64 S8 -0.2(7)
C60 C59 C64 S8 171.5(4)
C62 C63 C64 C59 3.6(8)
C62 C63 C64 S8 -173.2(4)
Zn4 S8 C64 C59 -0.6(5)
Zn3 S8 C64 C59 86.6(4)
Zn4 S8 C64 C63 176.0(4)
Zn3 S8 C64 C63 -96.8(4)
